data_7031842
loop_
_publ_author_name
'Gajewska, Ma\/lgorzata J'
'Ching, Wei-Min'
'Wen, Yuh-Sheng'
'Hung, Chen-Hsiung'

_publ_section_title
;
 Synthesis, structure, and catecholase activity of bispyrazolylacetate
 copper(ii) complexes.
;
_journal_issue 39
_journal_name_full 'Dalton transactions (Cambridge, England : 2003)'
_journal_page_first 14726
_journal_page_last 14736
_journal_paper_doi 10.1039/c4dt01467g
_journal_volume 43
_journal_year 2014
_chemical_formula_sum 'C58 H94 Cu N12 O6'
_chemical_formula_weight 1118.99
_chemical_name_systematic
;
 ?
;
_space_group_IT_number 14
_symmetry_cell_setting monoclinic
_symmetry_space_group_name_Hall '-P 2yn'
_symmetry_space_group_name_H-M 'P 1 21/n 1'
_atom_sites_solution_hydrogens geom
_atom_sites_solution_primary direct
_atom_sites_solution_secondary difmap
_audit_creation_method SHELXL-97
_cell_angle_alpha 90.00
_cell_angle_beta 98.685(2)
_cell_angle_gamma 90.00
_cell_formula_units_Z 4
_cell_length_a 10.3932(4)
_cell_length_b 20.4318(7)
_cell_length_c 32.1985(13)
_cell_measurement_reflns_used 'Bruker APEX2'
_cell_measurement_temperature 200(2)
_cell_measurement_theta_max 25.07
_cell_measurement_theta_min 1.28
_cell_volume 6759.0(4)
_computing_cell_refinement 'Bruker APEX2'
_computing_data_collection 'Bruker APEX2'
_computing_data_reduction 'Bruker SAINT'
_computing_molecular_graphics 'Bruker AXS XP version5.1'
_computing_publication_material 'Shelxtl XCIF Ver2008/2'
_computing_structure_refinement XShell6.3.1
_computing_structure_solution 'SHELXS-97 (Sheldrick, 2008)'
_diffrn_ambient_temperature 200(2)
_diffrn_measured_fraction_theta_full 0.998
_diffrn_measured_fraction_theta_max 0.998
_diffrn_measurement_device_type 'CCD area detector'
_diffrn_measurement_method 'phi and omega scans'
_diffrn_radiation_monochromator graphite
_diffrn_radiation_source 'fine-focus sealed tube'
_diffrn_radiation_type MoK\a
_diffrn_radiation_wavelength 0.71073
_diffrn_reflns_av_R_equivalents 0.0882
_diffrn_reflns_av_sigmaI/netI 0.1081
_diffrn_reflns_limit_h_max 12
_diffrn_reflns_limit_h_min -12
_diffrn_reflns_limit_k_max 24
_diffrn_reflns_limit_k_min -23
_diffrn_reflns_limit_l_max 38
_diffrn_reflns_limit_l_min -38
_diffrn_reflns_number 45917
_diffrn_reflns_theta_full 25.07
_diffrn_reflns_theta_max 25.07
_diffrn_reflns_theta_min 1.28
_exptl_absorpt_coefficient_mu 0.375
_exptl_absorpt_correction_T_max 0.9707
_exptl_absorpt_correction_T_min 0.8865
_exptl_absorpt_correction_type empirical
_exptl_absorpt_process_details SADABS
_exptl_crystal_colour blue
_exptl_crystal_density_diffrn 1.100
_exptl_crystal_density_meas ?
_exptl_crystal_density_method 'not measured'
_exptl_crystal_description plate
_exptl_crystal_F_000 2412
_exptl_crystal_size_max 0.33
_exptl_crystal_size_mid 0.24
_exptl_crystal_size_min 0.08
_platon_squeeze_details
;
;
_refine_diff_density_max 2.495
_refine_diff_density_min -0.455
_refine_diff_density_rms 0.092
_refine_ls_extinction_method none
_refine_ls_goodness_of_fit_ref 1.140
_refine_ls_hydrogen_treatment constr
_refine_ls_matrix_type full
_refine_ls_number_parameters 729
_refine_ls_number_reflns 11981
_refine_ls_number_restraints 0
_refine_ls_restrained_S_all 1.140
_refine_ls_R_factor_all 0.1736
_refine_ls_R_factor_gt 0.0972
_refine_ls_shift/su_max 0.002
_refine_ls_shift/su_mean 0.000
_refine_ls_structure_factor_coef Fsqd
_refine_ls_weighting_details 'calc w=1/[\s^2^(Fo^2^)+(0.1000P)^2^+0.3382P] where P=(Fo^2^+2Fc^2^)/3'
_refine_ls_weighting_scheme calc
_refine_ls_wR_factor_gt 0.2150
_refine_ls_wR_factor_ref 0.2422
_reflns_number_gt 6101
_reflns_number_total 11981
_reflns_threshold_expression >2sigma(I)
_cod_data_source_file c4dt01467g2.cif
_cod_data_source_block Cupym(3)a13616-sr
_cod_depositor_comments
;
The following automatic conversions were performed:

'_symmetry_cell_setting' value 'Monoclinic' changed to 'monoclinic'
according to
/usr/data/users/saulius/crontab/automatic-downloads/rss-feeds/RSC/lib/dictionaries/cif_core.dic
dictionary named 'cif_core.dic' version 2.4.2 from 2011-04-26.

Automatic conversion script
Id: cif_fix_values 2281 2013-09-26 08:29:07Z andrius 

 Adding full bibliography for 7031842--7031846.cif.

The following automatic conversions were performed:

'_exptl_crystal_density_meas' value 'not measured' was changed to '?'
- the value is perceived as not measured.

Automatic conversion script
Id: cif_fix_values 3008 2015-01-20 13:52:24Z robertas 
;
_cod_original_sg_symbol_H-M P2(1)/n
_cod_database_code 7031842

loop_
_symmetry_equiv_pos_as_xyz
'x, y, z'
'-x+1/2, y+1/2, -z+1/2'
'-x, -y, -z'
'x-1/2, -y-1/2, z-1/2'

loop_
_atom_site_label
_atom_site_type_symbol
_atom_site_fract_x
_atom_site_fract_y
_atom_site_fract_z
_atom_site_U_iso_or_equiv
_atom_site_adp_type
_atom_site_occupancy
_atom_site_symmetry_multiplicity
_atom_site_calc_flag
_atom_site_refinement_flags
_atom_site_disorder_assembly
_atom_site_disorder_group
Cu1 Cu 0.49320(6) 0.12002(3) 0.25200(2) 0.0458(3) Uani 1 1 d . A 4
N1 N 0.5087(4) 0.16517(19) 0.11440(12) 0.0324(10) Uani 1 1 d . A 4
N2 N 0.4842(4) 0.10605(18) 0.09534(12) 0.0308(10) Uani 1 1 d . A 4
N3 N 0.7324(4) 0.13209(17) 0.12397(13) 0.0310(10) Uani 1 1 d . A 4
N4 N 0.7526(4) 0.07395(18) 0.14579(13) 0.0350(10) Uani 1 1 d . A 4
N5 N 0.4797(3) 0.07746(17) 0.38973(11) 0.0249(9) Uani 1 1 d . A 4
N6 N 0.5021(4) 0.13759(17) 0.40825(12) 0.0272(9) Uani 1 1 d . A 4
N7 N 0.2548(3) 0.11003(17) 0.38060(12) 0.0279(9) Uani 1 1 d . A 4
N8 N 0.2380(4) 0.16888(17) 0.35924(13) 0.0304(10) Uani 1 1 d . A 4
N9 N 0.3089(4) 0.1404(2) 0.22380(14) 0.0445(11) Uani 1 1 d . A 4
N10 N 0.6777(4) 0.1019(2) 0.28086(13) 0.0429(11) Uani 1 1 d . A 4
N11 N 0.0964(6) 0.1791(3) 0.2276(2) 0.0763(19) Uani 0.50 1 d P B 4
N12 N 0.8422(5) 0.1179(3) 0.34026(18) 0.0655(17) Uani 0.50 1 d P C 4
N11' N 0.1430(6) 0.1262(3) 0.1653(2) 0.078(2) Uani 0.50 1 d P D 4
N12' N 0.8924(6) 0.0654(3) 0.2777(2) 0.0689(17) Uani 0.50 1 d P E 4
O1 O 0.5498(3) 0.13724(18) 0.19776(10) 0.0434(9) Uani 1 1 d . A 4
O2 O 0.7389(4) 0.19274(18) 0.20815(12) 0.0600(11) Uani 1 1 d . A 4
O3 O 0.4369(3) 0.10379(18) 0.30643(10) 0.0430(9) Uani 1 1 d . A 4
O4 O 0.2461(4) 0.04924(18) 0.29658(12) 0.0533(10) Uani 1 1 d . A 4
O5 O 0.4702(4) 0.0075(2) 0.22896(13) 0.0620(11) Uani 1 1 d . F 4
H5 H 0.4033 -0.0080 0.2370 0.093 Uiso 1 1 calc R F 4
O6 O 0.5216(5) 0.2355(2) 0.27378(13) 0.0739(13) Uani 1 1 d . G 4
H6 H 0.5732 0.2569 0.2613 0.111 Uiso 1 1 calc R G 4
C1 C 0.6441(5) 0.1678(2) 0.18613(17) 0.0384(13) Uani 1 1 d . A 4
C2 C 0.6386(5) 0.1756(2) 0.13811(15) 0.0309(12) Uani 1 1 d . A 4
H2 H 0.6653 0.2215 0.1327 0.037 Uiso 1 1 calc R A 4
C3 C 0.4050(5) 0.2067(2) 0.10641(16) 0.0367(13) Uani 1 1 d . A 4
C4 C 0.3986(6) 0.2761(3) 0.12269(19) 0.0495(15) Uani 1 1 d . A 4
C5 C 0.4454(7) 0.2833(3) 0.17037(19) 0.078(2) Uani 1 1 d . A 4
H5A H 0.4008 0.2510 0.1856 0.117 Uiso 1 1 calc R A 4
H5B H 0.4255 0.3274 0.1794 0.117 Uiso 1 1 calc R A 4
H5C H 0.5396 0.2759 0.1763 0.117 Uiso 1 1 calc R A 4
C6 C 0.2581(6) 0.3001(3) 0.1153(2) 0.076(2) Uani 1 1 d . A 4
H6A H 0.2257 0.3004 0.0851 0.114 Uiso 1 1 calc R A 4
H6B H 0.2540 0.3445 0.1266 0.114 Uiso 1 1 calc R A 4
H6C H 0.2041 0.2708 0.1296 0.114 Uiso 1 1 calc R A 4
C7 C 0.4762(7) 0.3217(3) 0.0977(2) 0.076(2) Uani 1 1 d . A 4
H7A H 0.5684 0.3094 0.1028 0.113 Uiso 1 1 calc R A 4
H7B H 0.4667 0.3670 0.1067 0.113 Uiso 1 1 calc R A 4
H7C H 0.4430 0.3178 0.0676 0.113 Uiso 1 1 calc R A 4
C8 C 0.3117(5) 0.1721(2) 0.08154(16) 0.0385(13) Uani 1 1 d . A 4
H8 H 0.2266 0.1869 0.0707 0.046 Uiso 1 1 calc R A 4
C9 C 0.3647(5) 0.1100(2) 0.07478(15) 0.0320(12) Uani 1 1 d . A 4
C10 C 0.3058(11) 0.0540(6) 0.0492(4) 0.0429(14) Uani 0.50 1 d P A 4
C11 C 0.2945(13) 0.0681(6) 0.0058(4) 0.0709(17) Uani 0.50 1 d P A 4
H11A H 0.2080 0.0862 -0.0041 0.106 Uiso 0.50 1 calc PR A 4
H11B H 0.3065 0.0278 -0.0097 0.106 Uiso 0.50 1 calc PR A 4
H11C H 0.3612 0.1000 0.0011 0.106 Uiso 0.50 1 calc PR A 4
C12 C 0.4073(12) -0.0077(6) 0.0541(4) 0.0709(17) Uani 0.50 1 d P A 4
H12A H 0.3644 -0.0463 0.0402 0.106 Uiso 0.50 1 calc PR A 4
H12B H 0.4345 -0.0171 0.0840 0.106 Uiso 0.50 1 calc PR A 4
H12C H 0.4838 0.0034 0.0411 0.106 Uiso 0.50 1 calc PR A 4
C13 C 0.1957(12) 0.0260(6) 0.0672(4) 0.0709(17) Uani 0.50 1 d P A 4
H13A H 0.1428 0.0614 0.0762 0.106 Uiso 0.50 1 calc PR A 4
H13B H 0.2291 -0.0014 0.0914 0.106 Uiso 0.50 1 calc PR A 4
H13C H 0.1422 -0.0008 0.0460 0.106 Uiso 0.50 1 calc PR A 4
C14 C 0.7833(5) 0.1304(2) 0.08702(16) 0.0361(13) Uani 1 1 d . A 4
C15 C 0.7821(6) 0.1862(3) 0.05554(18) 0.0475(15) Uani 1 1 d . A 4
C16 C 0.8475(7) 0.2463(3) 0.0772(2) 0.076(2) Uani 1 1 d . A 4
H16A H 0.7980 0.2613 0.0990 0.114 Uiso 1 1 calc R A 4
H16B H 0.8505 0.2812 0.0565 0.114 Uiso 1 1 calc R A 4
H16C H 0.9364 0.2351 0.0901 0.114 Uiso 1 1 calc R A 4
C17 C 0.6460(6) 0.2018(3) 0.03452(19) 0.0641(18) Uani 1 1 d . A 4
H17A H 0.6047 0.1619 0.0219 0.096 Uiso 1 1 calc R A 4
H17B H 0.6495 0.2348 0.0126 0.096 Uiso 1 1 calc R A 4
H17C H 0.5952 0.2188 0.0554 0.096 Uiso 1 1 calc R A 4
C18 C 0.8606(7) 0.1645(3) 0.0212(2) 0.079(2) Uani 1 1 d . A 4
H18A H 0.9516 0.1575 0.0337 0.119 Uiso 1 1 calc R A 4
H18B H 0.8562 0.1985 -0.0004 0.119 Uiso 1 1 calc R A 4
H18C H 0.8242 0.1237 0.0085 0.119 Uiso 1 1 calc R A 4
C19 C 0.8396(5) 0.0701(3) 0.08630(16) 0.0389(14) Uani 1 1 d . A 4
H19 H 0.8840 0.0534 0.0649 0.047 Uiso 1 1 calc R A 4
C20 C 0.8197(5) 0.0373(2) 0.12304(17) 0.0383(13) Uani 1 1 d . A 4
C21 C 0.8598(6) -0.0317(3) 0.1362(2) 0.0515(16) Uani 0.860(12) 1 d P A 4
C22 C 0.8898(13) -0.0365(4) 0.1825(3) 0.113(5) Uani 0.860(12) 1 d P A 4
H22A H 0.9389 0.0022 0.1936 0.169 Uiso 0.860(12) 1 calc PR A 4
H22B H 0.9419 -0.0759 0.1901 0.169 Uiso 0.860(12) 1 calc PR A 4
H22C H 0.8085 -0.0392 0.1943 0.169 Uiso 0.860(12) 1 calc PR A 4
C23 C 0.9756(11) -0.0534(5) 0.1165(4) 0.121(5) Uani 0.860(12) 1 d P A 4
H23A H 1.0519 -0.0273 0.1279 0.181 Uiso 0.860(12) 1 calc PR A 4
H23B H 0.9568 -0.0472 0.0860 0.181 Uiso 0.860(12) 1 calc PR A 4
H23C H 0.9933 -0.0998 0.1227 0.181 Uiso 0.860(12) 1 calc PR A 4
C24 C 0.7438(9) -0.0772(4) 0.1202(3) 0.080(3) Uani 0.860(12) 1 d P A 4
H24A H 0.7677 -0.1227 0.1274 0.121 Uiso 0.860(12) 1 calc PR A 4
H24B H 0.7217 -0.0730 0.0897 0.121 Uiso 0.860(12) 1 calc PR A 4
H24C H 0.6684 -0.0648 0.1335 0.121 Uiso 0.860(12) 1 calc PR A 4
C25 C 0.3428(5) 0.0735(3) 0.31840(16) 0.0371(13) Uani 1 1 d . A 4
C26 C 0.3493(4) 0.0666(2) 0.36650(15) 0.0280(11) Uani 1 1 d . A 4
H26 H 0.3235 0.0207 0.3723 0.034 Uiso 1 1 calc R A 4
C27 C 0.5842(5) 0.0372(2) 0.39741(15) 0.0304(12) Uani 1 1 d . A 4
C28 C 0.5950(5) -0.0328(2) 0.38222(18) 0.0426(14) Uani 1 1 d . A 4
C29 C 0.5451(6) -0.0411(3) 0.33557(18) 0.069(2) Uani 1 1 d . A 4
H29A H 0.4504 -0.0350 0.3305 0.104 Uiso 1 1 calc R A 4
H29B H 0.5664 -0.0851 0.3266 0.104 Uiso 1 1 calc R A 4
H29C H 0.5862 -0.0085 0.3195 0.104 Uiso 1 1 calc R A 4
C30 C 0.7386(5) -0.0542(3) 0.3899(2) 0.0617(18) Uani 1 1 d . A 4
H30A H 0.7903 -0.0241 0.3754 0.093 Uiso 1 1 calc R A 4
H30B H 0.7462 -0.0987 0.3792 0.093 Uiso 1 1 calc R A 4
H30C H 0.7708 -0.0534 0.4202 0.093 Uiso 1 1 calc R A 4
C31 C 0.5193(6) -0.0795(3) 0.4076(2) 0.0651(19) Uani 1 1 d . A 4
H31A H 0.5571 -0.0776 0.4374 0.098 Uiso 1 1 calc R A 4
H31B H 0.5250 -0.1243 0.3972 0.098 Uiso 1 1 calc R A 4
H31C H 0.4278 -0.0660 0.4044 0.098 Uiso 1 1 calc R A 4
C32 C 0.6767(4) 0.0729(2) 0.42232(15) 0.0311(12) Uani 1 1 d . A 4
H32 H 0.7619 0.0585 0.4335 0.037 Uiso 1 1 calc R A 4
C33 C 0.6231(4) 0.1345(2) 0.42828(15) 0.0293(12) Uani 1 1 d . A 4
C34 C 0.6777(5) 0.1922(2) 0.45426(16) 0.0365(13) Uani 1 1 d . A 4
C35 C 0.8169(6) 0.1833(4) 0.4702(3) 0.109(3) Uani 1 1 d . A 4
H35A H 0.8270 0.1513 0.4932 0.164 Uiso 1 1 calc R A 4
H35B H 0.8548 0.2252 0.4806 0.164 Uiso 1 1 calc R A 4
H35C H 0.8617 0.1674 0.4475 0.164 Uiso 1 1 calc R A 4
C36 C 0.6051(8) 0.1977(4) 0.4912(3) 0.121(4) Uani 1 1 d . A 4
H36A H 0.5120 0.2033 0.4810 0.182 Uiso 1 1 calc R A 4
H36B H 0.6375 0.2355 0.5083 0.182 Uiso 1 1 calc R A 4
H36C H 0.6184 0.1577 0.5081 0.182 Uiso 1 1 calc R A 4
C37 C 0.6580(10) 0.2539(3) 0.4285(3) 0.135(4) Uani 1 1 d . A 4
H37A H 0.7180 0.2542 0.4077 0.202 Uiso 1 1 calc R A 4
H37B H 0.6752 0.2920 0.4470 0.202 Uiso 1 1 calc R A 4
H37C H 0.5681 0.2557 0.4140 0.202 Uiso 1 1 calc R A 4
C38 C 0.2026(4) 0.1109(2) 0.41691(15) 0.0297(11) Uani 1 1 d . A 4
C39 C 0.2017(5) 0.0539(2) 0.44791(17) 0.0378(13) Uani 1 1 d . A 4
C40 C 0.1377(6) -0.0064(3) 0.42513(19) 0.0585(17) Uani 1 1 d . A 4
H40A H 0.0489 0.0045 0.4122 0.088 Uiso 1 1 calc R A 4
H40B H 0.1351 -0.0421 0.4453 0.088 Uiso 1 1 calc R A 4
H40C H 0.1884 -0.0203 0.4033 0.088 Uiso 1 1 calc R A 4
C41 C 0.3392(5) 0.0378(3) 0.46964(18) 0.0543(16) Uani 1 1 d . A 4
H41A H 0.3910 0.0213 0.4488 0.081 Uiso 1 1 calc R A 4
H41B H 0.3348 0.0043 0.4912 0.081 Uiso 1 1 calc R A 4
H41C H 0.3800 0.0774 0.4828 0.081 Uiso 1 1 calc R A 4
C42 C 0.1212(6) 0.0737(3) 0.48215(18) 0.0600(18) Uani 1 1 d . A 4
H42A H 0.1603 0.1124 0.4970 0.090 Uiso 1 1 calc R A 4
H42B H 0.1200 0.0376 0.5021 0.090 Uiso 1 1 calc R A 4
H42C H 0.0320 0.0839 0.4692 0.090 Uiso 1 1 calc R A 4
C43 C 0.1474(5) 0.1709(2) 0.41847(16) 0.0344(13) Uani 1 1 d . A 4
H43 H 0.1011 0.1867 0.4397 0.041 Uiso 1 1 calc R A 4
C44 C 0.1717(4) 0.2050(2) 0.38274(16) 0.0322(12) Uani 1 1 d . A 4
C45 C 0.1325(6) 0.2740(3) 0.37004(19) 0.0442(14) Uani 0.50 1 d P A 4
C46 C 0.242(2) 0.3206(7) 0.3958(5) 0.091(2) Uani 0.50 1 d P A 4
H46A H 0.3273 0.3092 0.3888 0.137 Uiso 0.50 1 calc PR A 4
H46B H 0.2419 0.3146 0.4260 0.137 Uiso 0.50 1 calc PR A 4
H46C H 0.2220 0.3664 0.3884 0.137 Uiso 0.50 1 calc PR A 4
C47 C 0.0045(17) 0.2898(7) 0.3828(5) 0.091(2) Uani 0.50 1 d P A 4
H47A H -0.0051 0.3374 0.3845 0.137 Uiso 0.50 1 calc PR A 4
H47B H -0.0004 0.2703 0.4104 0.137 Uiso 0.50 1 calc PR A 4
H47C H -0.0655 0.2721 0.3620 0.137 Uiso 0.50 1 calc PR A 4
C48 C 0.1478(18) 0.2874(7) 0.3245(5) 0.091(2) Uani 0.50 1 d P A 4
H48A H 0.2405 0.2876 0.3218 0.137 Uiso 0.50 1 calc PR A 4
H48B H 0.1097 0.3301 0.3159 0.137 Uiso 0.50 1 calc PR A 4
H48C H 0.1032 0.2532 0.3064 0.137 Uiso 0.50 1 calc PR A 4
C49 C 0.2243(5) 0.1695(3) 0.24491(19) 0.0536(16) Uani 1 1 d . A 4
H49 H 0.2530 0.1840 0.2728 0.064 Uiso 1 1 calc R A 4
C50 C 0.0964(6) 0.1791(3) 0.2276(2) 0.0763(19) Uani 0.50 1 d P A 4
H50 H 0.0365 0.2011 0.2423 0.092 Uiso 0.50 1 calc PR A 4
C51 C 0.0598(7) 0.1543(4) 0.1865(3) 0.089(3) Uani 1 1 d . A 4
H51 H -0.0285 0.1580 0.1737 0.107 Uiso 1 1 calc R A 4
C52 C 0.1430(6) 0.1262(3) 0.1653(2) 0.078(2) Uani 0.50 1 d P A 4
H52 H 0.1176 0.1107 0.1375 0.093 Uiso 0.50 1 calc PR A 4
C53 C 0.2652(6) 0.1206(3) 0.18484(19) 0.0570(17) Uani 1 1 d . A 4
H53 H 0.3264 0.1008 0.1696 0.068 Uiso 1 1 calc R A 4
C54 C 0.7199(6) 0.1226(3) 0.31989(18) 0.0567(17) Uani 1 1 d . A 4
H54 H 0.6576 0.1424 0.3346 0.068 Uiso 1 1 calc R A 4
C55 C 0.8422(5) 0.1179(3) 0.34026(18) 0.0655(17) Uani 0.50 1 d P A 4
H55 H 0.8666 0.1330 0.3683 0.079 Uiso 0.50 1 calc PR A 4
C56 C 0.9273(6) 0.0905(4) 0.3181(2) 0.075(2) Uani 1 1 d . A 4
H56 H 1.0161 0.0880 0.3306 0.090 Uiso 1 1 calc R A 4
C57 C 0.8924(6) 0.0654(3) 0.2777(2) 0.0689(17) Uani 0.50 1 d P A 4
H57 H 0.9534 0.0437 0.2634 0.083 Uiso 0.50 1 calc PR A 4
C58 C 0.7664(5) 0.0738(3) 0.26005(19) 0.0485(15) Uani 1 1 d . A 4
H58 H 0.7399 0.0594 0.2320 0.058 Uiso 1 1 calc R A 4
C59 C 0.4814(8) -0.0172(3) 0.1885(2) 0.086(2) Uani 1 1 d . F 4
H59A H 0.3961 -0.0158 0.1707 0.129 Uiso 1 1 calc R F 4
H59B H 0.5125 -0.0625 0.1909 0.129 Uiso 1 1 calc R F 4
H59C H 0.5432 0.0096 0.1758 0.129 Uiso 1 1 calc R F 4
C60 C 0.5191(6) 0.2622(3) 0.31314(18) 0.108(3) Uani 1 1 d . G 4
H60A H 0.5342 0.3095 0.3121 0.161 Uiso 1 1 calc R G 4
H60B H 0.5872 0.2420 0.3335 0.161 Uiso 1 1 calc R G 4
H60C H 0.4339 0.2541 0.3217 0.161 Uiso 1 1 calc R G 4
C10A C 0.3051(6) 0.0542(3) 0.04886(18) 0.0429(14) Uani 0.50 1 d PR G 2
C11A C 0.3761(6) 0.0613(3) 0.00588(18) 0.0709(17) Uani 0.50 1 d PR G 2
H11D H 0.4431 0.0275 0.0062 0.106 Uiso 0.50 1 calc PR G 2
H11E H 0.4163 0.1046 0.0054 0.106 Uiso 0.50 1 calc PR G 2
H11F H 0.3106 0.0559 -0.0192 0.106 Uiso 0.50 1 calc PR G 2
C12A C 0.3368(6) -0.0075(3) 0.07017(18) 0.0709(17) Uani 0.50 1 d PR G 2
H12D H 0.3360 -0.0020 0.1004 0.106 Uiso 0.50 1 calc PR G 2
H12E H 0.4236 -0.0217 0.0655 0.106 Uiso 0.50 1 calc PR G 2
H12F H 0.2724 -0.0406 0.0591 0.106 Uiso 0.50 1 calc PR G 2
C13A C 0.1549(6) 0.0666(3) 0.03361(18) 0.0709(17) Uani 0.50 1 d PR G 2
H13D H 0.1075 0.0251 0.0335 0.106 Uiso 0.50 1 calc PR G 2
H13E H 0.1426 0.0850 0.0052 0.106 Uiso 0.50 1 calc PR G 2
H13F H 0.1216 0.0975 0.0527 0.106 Uiso 0.50 1 calc PR G 2
C45A C 0.1325(6) 0.2740(3) 0.37004(19) 0.0442(14) Uani 0.50 1 d P H 2
C46A C 0.2485(19) 0.3137(7) 0.3709(5) 0.091(2) Uani 0.50 1 d P H 2
H46D H 0.2856 0.3066 0.3451 0.137 Uiso 0.50 1 calc PR H 2
H46E H 0.3125 0.3012 0.3952 0.137 Uiso 0.50 1 calc PR H 2
H46F H 0.2259 0.3600 0.3732 0.137 Uiso 0.50 1 calc PR H 2
C47A C 0.0661(18) 0.3099(7) 0.4044(5) 0.091(2) Uani 0.50 1 d P H 2
H47D H 0.0483 0.3555 0.3960 0.137 Uiso 0.50 1 calc PR H 2
H47E H 0.1244 0.3087 0.4314 0.137 Uiso 0.50 1 calc PR H 2
H47F H -0.0158 0.2878 0.4074 0.137 Uiso 0.50 1 calc PR H 2
C48A C 0.0471(17) 0.2744(7) 0.3306(5) 0.091(2) Uani 0.50 1 d P H 2
H48D H -0.0413 0.2630 0.3351 0.137 Uiso 0.50 1 calc PR H 2
H48E H 0.0775 0.2422 0.3116 0.137 Uiso 0.50 1 calc PR H 2
H48F H 0.0469 0.3180 0.3180 0.137 Uiso 0.50 1 calc PR H 2
C22A C 0.774(5) -0.0643(18) 0.1625(17) 0.061(13) Uani 0.140(12) 1 d P A 2
H22D H 0.8207 -0.0707 0.1910 0.092 Uiso 0.140(12) 1 calc PR A 2
H22E H 0.7460 -0.1069 0.1502 0.092 Uiso 0.140(12) 1 calc PR A 2
H22F H 0.6968 -0.0369 0.1638 0.092 Uiso 0.140(12) 1 calc PR A 2
C23A C 1.000(5) -0.0242(19) 0.1677(16) 0.061(13) Uani 0.140(12) 1 d P A 2
H23D H 0.9869 -0.0006 0.1931 0.092 Uiso 0.140(12) 1 calc PR A 2
H23E H 1.0616 0.0001 0.1532 0.092 Uiso 0.140(12) 1 calc PR A 2
H23F H 1.0358 -0.0677 0.1753 0.092 Uiso 0.140(12) 1 calc PR A 2
C24A C 0.861(6) -0.0738(18) 0.0956(16) 0.061(13) Uani 0.140(12) 1 d P A 2
H24D H 0.7809 -0.0999 0.0903 0.092 Uiso 0.140(12) 1 calc PR A 2
H24E H 0.9364 -0.1029 0.0994 0.092 Uiso 0.140(12) 1 calc PR A 2
H24F H 0.8653 -0.0448 0.0716 0.092 Uiso 0.140(12) 1 calc PR A 2
C21A C 0.8598(6) -0.0317(3) 0.1362(2) 0.0515(16) Uani 0.140(12) 1 d P A 2

loop_
_atom_site_aniso_label
_atom_site_aniso_U_11
_atom_site_aniso_U_22
_atom_site_aniso_U_33
_atom_site_aniso_U_23
_atom_site_aniso_U_13
_atom_site_aniso_U_12
Cu1 0.0309(4) 0.0801(5) 0.0248(4) -0.0060(3) -0.0013(3) 0.0175(4)
N1 0.031(2) 0.036(2) 0.028(2) -0.0011(19) -0.003(2) 0.005(2)
N2 0.032(2) 0.026(2) 0.034(2) -0.0039(19) 0.004(2) -0.0008(19)
N3 0.028(2) 0.024(2) 0.039(3) 0.0067(19) 0.000(2) 0.0028(18)
N4 0.031(2) 0.033(2) 0.040(3) 0.003(2) 0.004(2) 0.005(2)
N5 0.022(2) 0.025(2) 0.026(2) -0.0018(18) -0.0036(18) 0.0064(17)
N6 0.027(2) 0.025(2) 0.029(2) -0.0032(18) 0.0023(19) 0.0003(18)
N7 0.021(2) 0.027(2) 0.034(2) 0.0018(19) -0.0029(19) 0.0045(18)
N8 0.027(2) 0.022(2) 0.040(3) 0.0046(19) -0.001(2) 0.0046(18)
N9 0.034(3) 0.063(3) 0.034(3) -0.004(2) 0.000(2) 0.010(2)
N10 0.035(3) 0.066(3) 0.027(3) 0.003(2) 0.002(2) 0.008(2)
N11 0.049(4) 0.101(5) 0.083(5) 0.022(4) 0.022(4) 0.026(4)
N12 0.033(3) 0.109(5) 0.049(4) -0.011(3) -0.009(3) 0.002(3)
N11' 0.040(4) 0.119(6) 0.066(5) -0.012(4) -0.018(4) -0.010(4)
N12' 0.048(4) 0.092(5) 0.066(4) 0.018(4) 0.009(4) 0.014(3)
O1 0.032(2) 0.067(2) 0.030(2) -0.0025(18) -0.0016(18) 0.0130(19)
O2 0.061(3) 0.052(2) 0.055(3) -0.005(2) -0.030(2) -0.007(2)
O3 0.027(2) 0.071(2) 0.030(2) -0.0013(19) 0.0001(17) 0.0121(19)
O4 0.048(2) 0.054(2) 0.051(3) -0.006(2) -0.016(2) -0.001(2)
O5 0.068(3) 0.071(3) 0.048(3) -0.006(2) 0.012(2) -0.012(2)
O6 0.085(4) 0.084(3) 0.049(3) 0.001(2) -0.003(3) -0.018(3)
C1 0.036(3) 0.036(3) 0.040(3) -0.008(3) -0.003(3) 0.017(3)
C2 0.034(3) 0.024(3) 0.031(3) 0.000(2) -0.008(2) 0.001(2)
C3 0.036(3) 0.037(3) 0.033(3) 0.002(2) -0.009(3) 0.011(3)
C4 0.054(4) 0.033(3) 0.053(4) -0.007(3) -0.020(3) 0.021(3)
C5 0.118(6) 0.052(4) 0.054(4) -0.020(3) -0.022(4) 0.042(4)
C6 0.057(4) 0.073(5) 0.090(6) -0.018(4) -0.015(4) 0.031(4)
C7 0.088(5) 0.040(4) 0.091(6) 0.004(4) -0.014(4) 0.016(4)
C8 0.036(3) 0.043(3) 0.032(3) -0.004(3) -0.009(3) 0.006(3)
C9 0.030(3) 0.035(3) 0.030(3) -0.005(2) 0.000(2) -0.004(2)
C10 0.034(3) 0.047(3) 0.047(4) -0.017(3) 0.004(3) -0.006(3)
C11 0.062(4) 0.068(3) 0.078(4) -0.025(3) -0.007(4) -0.015(4)
C12 0.062(4) 0.068(3) 0.078(4) -0.025(3) -0.007(4) -0.015(4)
C13 0.062(4) 0.068(3) 0.078(4) -0.025(3) -0.007(4) -0.015(4)
C14 0.030(3) 0.041(3) 0.038(3) 0.003(3) 0.007(3) -0.012(3)
C15 0.050(4) 0.045(3) 0.046(4) 0.014(3) 0.000(3) -0.018(3)
C16 0.107(6) 0.054(4) 0.065(5) 0.012(3) 0.003(4) -0.040(4)
C17 0.066(4) 0.075(4) 0.050(4) 0.023(3) 0.003(4) -0.013(4)
C18 0.091(5) 0.089(5) 0.064(5) 0.015(4) 0.034(4) -0.023(4)
C19 0.034(3) 0.049(3) 0.037(3) -0.005(3) 0.013(3) -0.003(3)
C20 0.030(3) 0.036(3) 0.047(4) 0.001(3) 0.003(3) 0.007(2)
C21 0.052(4) 0.037(3) 0.064(5) 0.003(3) 0.004(4) 0.019(3)
C22 0.186(14) 0.053(6) 0.084(8) 0.012(5) -0.031(8) 0.064(8)
C23 0.106(9) 0.093(7) 0.179(13) 0.035(8) 0.071(9) 0.059(7)
C24 0.113(8) 0.047(5) 0.078(7) -0.005(4) 0.003(6) 0.001(5)
C25 0.031(3) 0.040(3) 0.034(3) -0.010(3) -0.013(3) 0.013(3)
C26 0.027(3) 0.020(2) 0.035(3) 0.000(2) -0.002(2) 0.005(2)
C27 0.026(3) 0.031(3) 0.031(3) -0.004(2) -0.003(2) 0.007(2)
C28 0.044(3) 0.027(3) 0.051(4) -0.007(3) -0.008(3) 0.012(3)
C29 0.090(5) 0.055(4) 0.052(4) -0.025(3) -0.023(4) 0.042(4)
C30 0.044(4) 0.055(4) 0.080(5) -0.016(3) -0.009(3) 0.022(3)
C31 0.061(4) 0.038(3) 0.093(5) 0.000(3) 0.002(4) 0.006(3)
C32 0.019(3) 0.039(3) 0.033(3) 0.007(2) -0.001(2) 0.010(2)
C33 0.024(3) 0.033(3) 0.031(3) 0.002(2) 0.004(2) -0.002(2)
C34 0.032(3) 0.036(3) 0.038(3) -0.009(3) -0.005(3) -0.002(2)
C35 0.054(5) 0.103(6) 0.156(8) -0.058(6) -0.034(5) -0.005(4)
C36 0.130(7) 0.142(7) 0.104(7) -0.089(6) 0.056(6) -0.069(6)
C37 0.220(11) 0.047(4) 0.105(7) 0.008(4) -0.079(7) -0.055(6)
C38 0.026(3) 0.031(3) 0.030(3) 0.004(2) -0.001(2) -0.003(2)
C39 0.032(3) 0.040(3) 0.040(3) 0.008(3) 0.000(3) -0.008(2)
C40 0.057(4) 0.040(3) 0.076(5) 0.014(3) 0.004(4) -0.023(3)
C41 0.044(4) 0.074(4) 0.044(4) 0.026(3) 0.002(3) -0.002(3)
C42 0.066(4) 0.071(4) 0.048(4) 0.019(3) 0.027(4) 0.008(3)
C43 0.036(3) 0.032(3) 0.037(3) -0.006(2) 0.008(3) 0.002(2)
C44 0.028(3) 0.026(3) 0.041(3) -0.001(2) 0.001(3) 0.007(2)
C45 0.046(4) 0.030(3) 0.056(4) 0.001(3) 0.005(3) 0.006(3)
C46 0.129(6) 0.046(4) 0.096(7) 0.012(4) 0.008(6) 0.033(4)
C47 0.129(6) 0.046(4) 0.096(7) 0.012(4) 0.008(6) 0.033(4)
C48 0.129(6) 0.046(4) 0.096(7) 0.012(4) 0.008(6) 0.033(4)
C49 0.039(3) 0.075(4) 0.048(4) 0.000(3) 0.008(3) 0.018(3)
C50 0.049(4) 0.101(5) 0.083(5) 0.022(4) 0.022(4) 0.026(4)
C51 0.041(4) 0.120(7) 0.098(7) 0.036(6) -0.018(5) -0.005(5)
C52 0.040(4) 0.119(6) 0.066(5) -0.012(4) -0.018(4) -0.010(4)
C53 0.037(3) 0.088(5) 0.042(4) -0.017(3) -0.007(3) 0.003(3)
C54 0.037(3) 0.093(5) 0.037(4) -0.012(3) -0.003(3) 0.008(3)
C55 0.033(3) 0.109(5) 0.049(4) -0.011(3) -0.009(3) 0.002(3)
C56 0.026(3) 0.115(6) 0.078(5) 0.021(5) -0.010(4) -0.016(4)
C57 0.048(4) 0.092(5) 0.066(4) 0.018(4) 0.009(4) 0.014(3)
C58 0.036(3) 0.063(4) 0.046(4) 0.006(3) 0.006(3) 0.019(3)
C59 0.128(7) 0.059(4) 0.070(5) -0.012(4) 0.010(5) -0.018(4)
C60 0.168(9) 0.077(5) 0.069(6) -0.027(4) -0.009(6) -0.033(5)
C10A 0.034(3) 0.047(3) 0.047(4) -0.017(3) 0.004(3) -0.006(3)
C11A 0.062(4) 0.068(3) 0.078(4) -0.025(3) -0.007(4) -0.015(4)
C12A 0.062(4) 0.068(3) 0.078(4) -0.025(3) -0.007(4) -0.015(4)
C13A 0.062(4) 0.068(3) 0.078(4) -0.025(3) -0.007(4) -0.015(4)
C45A 0.046(4) 0.030(3) 0.056(4) 0.001(3) 0.005(3) 0.006(3)
C46A 0.129(6) 0.046(4) 0.096(7) 0.012(4) 0.008(6) 0.033(4)
C47A 0.129(6) 0.046(4) 0.096(7) 0.012(4) 0.008(6) 0.033(4)
C48A 0.129(6) 0.046(4) 0.096(7) 0.012(4) 0.008(6) 0.033(4)
C22A 0.10(3) 0.015(13) 0.08(2) 0.001(13) 0.03(2) 0.029(14)
C23A 0.10(3) 0.015(13) 0.08(2) 0.001(13) 0.03(2) 0.029(14)
C24A 0.10(3) 0.015(13) 0.08(2) 0.001(13) 0.03(2) 0.029(14)
C21A 0.052(4) 0.037(3) 0.064(5) 0.003(3) 0.004(4) 0.019(3)

loop_
_atom_type_symbol
_atom_type_description
_atom_type_scat_dispersion_real
_atom_type_scat_dispersion_imag
_atom_type_scat_source
C C 0.0033 0.0016 'International Tables Vol C Tables 4.2.6.8 and 6.1.1.4'
H H 0.0000 0.0000 'International Tables Vol C Tables 4.2.6.8 and 6.1.1.4'
N N 0.0061 0.0033 'International Tables Vol C Tables 4.2.6.8 and 6.1.1.4'
O O 0.0106 0.0060 'International Tables Vol C Tables 4.2.6.8 and 6.1.1.4'
Cu Cu 0.3201 1.2651 'International Tables Vol C Tables 4.2.6.8 and 6.1.1.4'

loop_
_geom_angle_atom_site_label_1
_geom_angle_atom_site_label_2
_geom_angle_atom_site_label_3
_geom_angle
O1 Cu1 O3 179.39(15)
O1 Cu1 N9 87.39(16)
O3 Cu1 N9 92.62(15)
O1 Cu1 N10 92.93(15)
O3 Cu1 N10 87.06(15)
N9 Cu1 N10 178.60(18)
N2 N1 C3 112.2(4)
N2 N1 C2 117.4(4)
C3 N1 C2 130.4(4)
C9 N2 N1 105.6(4)
C14 N3 N4 111.8(4)
C14 N3 C2 131.0(4)
N4 N3 C2 115.3(4)
C20 N4 N3 105.0(4)
C27 N5 N6 112.7(4)
C27 N5 C26 131.0(4)
N6 N5 C26 116.2(3)
C33 N6 N5 104.8(4)
C38 N7 N8 112.2(3)
C38 N7 C26 130.9(4)
N8 N7 C26 114.7(3)
C44 N8 N7 103.8(4)
C53 N9 C49 117.4(5)
C53 N9 Cu1 121.5(4)
C49 N9 Cu1 120.9(4)
C54 N10 C58 116.8(5)
C54 N10 Cu1 121.7(4)
C58 N10 Cu1 121.3(4)
C1 O1 Cu1 134.7(4)
C25 O3 Cu1 134.8(3)
O2 C1 O1 128.4(5)
O2 C1 C2 115.9(5)
O1 C1 C2 115.7(5)
N3 C2 N1 111.1(4)
N3 C2 C1 109.1(4)
N1 C2 C1 113.5(4)
N3 C2 H2 107.7
N1 C2 H2 107.7
C1 C2 H2 107.7
C8 C3 N1 105.2(4)
C8 C3 C4 128.7(5)
N1 C3 C4 126.1(5)
C3 C4 C6 109.7(5)
C3 C4 C7 109.4(5)
C6 C4 C7 106.9(5)
C3 C4 C5 114.1(5)
C6 C4 C5 105.9(5)
C7 C4 C5 110.6(5)
C3 C8 C9 107.3(5)
C3 C8 H8 126.4
C9 C8 H8 126.4
N2 C9 C8 109.7(4)
N2 C9 C10 120.5(6)
C8 C9 C10 129.7(6)
C11 C10 C13 121.0(12)
C11 C10 C9 110.9(9)
C13 C10 C9 111.0(9)
C11 C10 C12 102.1(10)
C13 C10 C12 101.0(10)
C9 C10 C12 109.5(9)
C19 C14 N3 105.0(4)
C19 C14 C15 128.6(5)
N3 C14 C15 126.3(5)
C17 C15 C16 111.0(5)
C17 C15 C14 111.7(4)
C16 C15 C14 109.9(5)
C17 C15 C18 107.7(5)
C16 C15 C18 108.3(5)
C14 C15 C18 108.1(5)
C14 C19 C20 107.4(4)
C14 C19 H19 126.3
C20 C19 H19 126.3
N4 C20 C19 110.8(4)
N4 C20 C21 121.3(5)
C19 C20 C21 127.8(5)
C22 C21 C20 110.6(5)
C22 C21 C23 110.1(8)
C20 C21 C23 111.0(6)
C22 C21 C24 109.3(7)
C20 C21 C24 107.4(5)
C23 C21 C24 108.3(7)
O4 C25 O3 128.4(5)
O4 C25 C26 116.2(5)
O3 C25 C26 115.5(4)
N7 C26 N5 111.5(4)
N7 C26 C25 109.2(4)
N5 C26 C25 113.3(4)
N7 C26 H26 107.5
N5 C26 H26 107.5
C25 C26 H26 107.5
N5 C27 C32 104.9(4)
N5 C27 C28 127.4(4)
C32 C27 C28 127.6(4)
C27 C28 C29 113.0(4)
C27 C28 C30 109.3(4)
C29 C28 C30 107.8(5)
C27 C28 C31 110.0(4)
C29 C28 C31 109.2(5)
C30 C28 C31 107.4(5)
C27 C32 C33 107.4(4)
C27 C32 H32 126.3
C33 C32 H32 126.3
N6 C33 C32 110.1(4)
N6 C33 C34 118.9(4)
C32 C33 C34 130.9(5)
C35 C34 C37 109.9(6)
C35 C34 C33 111.4(5)
C37 C34 C33 110.0(5)
C35 C34 C36 108.5(6)
C37 C34 C36 109.3(6)
C33 C34 C36 107.7(4)
C43 C38 N7 105.6(4)
C43 C38 C39 128.1(4)
N7 C38 C39 126.2(4)
C42 C39 C41 107.5(5)
C42 C39 C40 108.2(4)
C41 C39 C40 110.7(4)
C42 C39 C38 108.9(4)
C41 C39 C38 111.3(4)
C40 C39 C38 110.1(4)
C38 C43 C44 106.8(4)
C38 C43 H43 126.6
C44 C43 H43 126.6
N8 C44 C43 111.6(4)
N8 C44 C45 120.6(4)
C43 C44 C45 127.8(4)
C47 C45 C48 117.1(10)
C47 C45 C44 110.2(7)
C48 C45 C44 111.5(6)
C47 C45 C46 108.6(9)
C48 C45 C46 102.8(10)
C44 C45 C46 105.8(7)
N9 C49 H49 119.0
N9 C53 H53 117.2
N10 C54 H54 116.9
N10 C58 H58 118.9
O6 C60 H60A 109.5
O6 C60 H60B 109.5
H60A C60 H60B 109.5
O6 C60 H60C 109.5
H60A C60 H60C 109.5
H60B C60 H60C 109.5
C12A C10A C13A 115.4
C12A C10A C11A 111.7
C13A C10A C11A 105.5
C10A C11A H11D 109.5
C10A C11A H11E 109.5
H11D C11A H11E 109.5
C10A C11A H11F 109.5
H11D C11A H11F 109.5
H11E C11A H11F 109.5
C10A C12A H12D 109.5
C10A C12A H12E 109.5
H12D C12A H12E 109.5
C10A C12A H12F 109.5
H12D C12A H12F 109.5
H12E C12A H12F 109.5
C10A C13A H13D 109.5
C10A C13A H13E 109.5
H13D C13A H13E 109.5
C10A C13A H13F 109.5
H13D C13A H13F 109.5
H13E C13A H13F 109.5
H46D C46A H46E 109.5
H46D C46A H46F 109.5
H46E C46A H46F 109.5
H47D C47A H47E 109.5
H47D C47A H47F 109.5
H47E C47A H47F 109.5
H48D C48A H48E 109.5
H48D C48A H48F 109.5
H48E C48A H48F 109.5
H22D C22A H22E 109.5
H22D C22A H22F 109.5
H22E C22A H22F 109.5
H23D C23A H23E 109.5
H23D C23A H23F 109.5
H23E C23A H23F 109.5
H24D C24A H24E 109.5
H24D C24A H24F 109.5
H24E C24A H24F 109.5

loop_
_geom_bond_atom_site_label_1
_geom_bond_atom_site_label_2
_geom_bond_distance
Cu1 O1 1.957(3)
Cu1 O3 1.958(3)
Cu1 N9 2.035(4)
Cu1 N10 2.034(4)
N1 N2 1.361(5)
N1 C3 1.365(6)
N1 C2 1.463(6)
N2 C9 1.319(6)
N3 C14 1.373(6)
N3 N4 1.380(5)
N3 C2 1.443(5)
N4 C20 1.318(6)
N5 C27 1.355(5)
N5 N6 1.370(5)
N5 C26 1.463(6)
N6 C33 1.325(6)
N7 C38 1.361(5)
N7 N8 1.383(5)
N7 C26 1.448(5)
N8 C44 1.322(5)
N9 C53 1.331(7)
N9 C49 1.330(6)
N10 C54 1.336(6)
N10 C58 1.347(6)
O1 C1 1.266(6)
O2 C1 1.234(6)
O3 C25 1.266(6)
O4 C25 1.239(6)
O5 C59 1.420(7)
O5 H5 0.8400
O6 C60 1.384(6)
O6 H6 0.8400
C1 C2 1.547(7)
C2 H2 1.0000
C3 C8 1.358(7)
C3 C4 1.518(7)
C4 C6 1.525(7)
C4 C7 1.537(8)
C4 C5 1.546(8)
C5 H5A 0.9800
C5 H5B 0.9800
C5 H5C 0.9800
C6 H6A 0.9800
C6 H6B 0.9800
C6 H6C 0.9800
C7 H7A 0.9800
C7 H7B 0.9800
C7 H7C 0.9800
C8 C9 1.413(6)
C8 H8 0.9500
C9 C10 1.488(12)
C10 C11 1.414(16)
C10 C13 1.475(15)
C10 C12 1.635(16)
C11 H11A 0.9800
C11 H11B 0.9800
C11 H11C 0.9800
C12 H12A 0.9800
C12 H12B 0.9800
C12 H12C 0.9800
C13 H13A 0.9800
C13 H13B 0.9800
C13 H13C 0.9800
C14 C19 1.366(7)
C14 C15 1.524(7)
C15 C17 1.508(8)
C15 C16 1.522(7)
C15 C18 1.534(8)
C16 H16A 0.9800
C16 H16B 0.9800
C16 H16C 0.9800
C17 H17A 0.9800
C17 H17B 0.9800
C17 H17C 0.9800
C18 H18A 0.9800
C18 H18B 0.9800
C18 H18C 0.9800
C19 C20 1.401(7)
C19 H19 0.9500
C20 C21 1.514(7)
C21 C22 1.477(11)
C21 C23 1.510(9)
C21 C24 1.548(10)
C22 H22A 0.9800
C22 H22B 0.9800
C22 H22C 0.9800
C23 H23A 0.9800
C23 H23B 0.9800
C23 H23C 0.9800
C24 H24A 0.9800
C24 H24B 0.9800
C24 H24C 0.9800
C25 C26 1.546(7)
C26 H26 1.0000
C27 C32 1.366(6)
C27 C28 1.522(6)
C28 C29 1.522(7)
C28 C30 1.539(7)
C28 C31 1.546(7)
C29 H29A 0.9800
C29 H29B 0.9800
C29 H29C 0.9800
C30 H30A 0.9800
C30 H30B 0.9800
C30 H30C 0.9800
C31 H31A 0.9800
C31 H31B 0.9800
C31 H31C 0.9800
C32 C33 1.402(6)
C32 H32 0.9500
C33 C34 1.507(6)
C34 C35 1.472(8)
C34 C37 1.506(8)
C34 C36 1.505(8)
C35 H35A 0.9800
C35 H35B 0.9800
C35 H35C 0.9800
C36 H36A 0.9800
C36 H36B 0.9800
C36 H36C 0.9800
C37 H37A 0.9800
C37 H37B 0.9800
C37 H37C 0.9800
C38 C43 1.357(6)
C38 C39 1.536(6)
C39 C42 1.536(7)
C39 C41 1.529(7)
C39 C40 1.533(7)
C40 H40A 0.9800
C40 H40B 0.9800
C40 H40C 0.9800
C41 H41A 0.9800
C41 H41B 0.9800
C41 H41C 0.9800
C42 H42A 0.9800
C42 H42B 0.9800
C42 H42C 0.9800
C43 C44 1.400(6)
C43 H43 0.9500
C44 C45 1.508(7)
C45 C47 1.486(17)
C45 C48 1.524(15)
C45 C46 1.612(19)
C46 H46A 0.9800
C46 H46B 0.9800
C46 H46C 0.9800
C47 H47A 0.9800
C47 H47B 0.9800
C47 H47C 0.9800
C48 H48A 0.9800
C48 H48B 0.9800
C48 H48C 0.9800
C49 H49 0.9500
C51 H51 0.9500
C53 H53 0.9500
C54 H54 0.9500
C56 H56 0.9500
C58 H58 0.9500
C59 H59A 0.9800
C59 H59B 0.9800
C59 H59C 0.9800
C60 H60A 0.9800
C60 H60B 0.9800
C60 H60C 0.9800
C10A C12A 1.4501
C10A C13A 1.5854
C10A C11A 1.6698
C11A H11D 0.9800
C11A H11E 0.9800
C11A H11F 0.9800
C12A H12D 0.9800
C12A H12E 0.9800
C12A H12F 0.9800
C13A H13D 0.9800
C13A H13E 0.9800
C13A H13F 0.9800
C46A H46D 0.9800
C46A H46E 0.9800
C46A H46F 0.9800
C47A H47D 0.9800
C47A H47E 0.9800
C47A H47F 0.9800
C48A H48D 0.9800
C48A H48E 0.9800
C48A H48F 0.9800
C22A H22D 0.9800
C22A H22E 0.9800
C22A H22F 0.9800
C23A H23D 0.9800
C23A H23E 0.9800
C23A H23F 0.9800
C24A H24D 0.9800
C24A H24E 0.9800
C24A H24F 0.9800

loop_
_platon_squeeze_void_nr
_platon_squeeze_void_average_x
_platon_squeeze_void_average_y
_platon_squeeze_void_average_z
_platon_squeeze_void_volume
_platon_squeeze_void_count_electrons
_platon_squeeze_void_content
1 -0.020 0.370 0.221 177 31 ' '
2 -0.031 0.870 0.279 177 31 ' '
3 0.038 0.130 0.721 177 31 ' '
4 0.000 0.630 0.779 177 31 ' '
